data_1506401
loop_
_publ_author_name
'Kee, Hooi Ling'
'Kirmaier, Christine'
'Yu, Lianhe'
'Thamyongkit, Patchanita'
'Youngblood, W. Justin'
'Calder, Matthew E.'
'Ramos, Lavoisier'
'Noll, Bruce C.'
'Bocian, David F.'
'Scheidt, W. Robert'
'Birge, Robert R.'
'Lindsey, Jonathan S.'
'Holten, Dewey'

_publ_section_title
;
 Structural control of the photodynamics of boron-dipyrrin complexes.
;
_journal_issue 43
_journal_name_full 'The journal of physical chemistry. B'
_journal_page_first 20433
_journal_page_last 20443
_journal_paper_doi 10.1021/jp0525078
_journal_volume 109
_journal_year 2005
_chemical_absolute_configuration unk
_chemical_compound_source synthesized
_chemical_formula_moiety 'C19 H19 B F2 N2'
_chemical_formula_sum 'C19 H19 B F2 N2'
_chemical_formula_weight 324.17
_space_group_IT_number 19
_symmetry_cell_setting orthorhombic
_symmetry_Int_Tables_number 19
_symmetry_space_group_name_Hall 'P 2ac 2ab'
_symmetry_space_group_name_H-M 'P 21 21 21'
_atom_sites_solution_hydrogens geom
_atom_sites_solution_primary direct
_atom_sites_solution_secondary difmap
_audit_creation_method SHELXL-97
_cell_angle_alpha 90.00
_cell_angle_beta 90.00
_cell_angle_gamma 90.00
_cell_formula_units_Z 4
_cell_length_a 9.1230(7)
_cell_length_b 11.4591(8)
_cell_length_c 15.5695(12)
_cell_measurement_reflns_used 2290
_cell_measurement_temperature 100(2)
_cell_measurement_theta_max 27.91
_cell_measurement_theta_min 2.62
_cell_volume 1627.7(2)
_computing_cell_refinement 'Bruker APEX2/SAINT'
_computing_data_collection 'Bruker APEX2'
_computing_data_reduction 'Bruker SAINT'
_computing_molecular_graphics 'Bruker SHELXTL'
_computing_publication_material 'Bruker SHELXTL'
_computing_structure_refinement 'SHELXL-97 (Sheldrick, 1997)'
_computing_structure_solution 'SHELXS-97 (Sheldrick, 1990)'
_diffrn_ambient_temperature 100(2)
_diffrn_measured_fraction_theta_full 0.993
_diffrn_measured_fraction_theta_max 0.993
_diffrn_measurement_device_type 'CCD area detector'
_diffrn_measurement_method '\f and \w scans'
_diffrn_radiation_monochromator graphite
_diffrn_radiation_probe x-ray
_diffrn_radiation_type MoK\a
_diffrn_radiation_wavelength 0.71073
_diffrn_reflns_av_R_equivalents 0.0301
_diffrn_reflns_av_sigmaI/netI 0.0292
_diffrn_reflns_limit_h_max 12
_diffrn_reflns_limit_h_min 0
_diffrn_reflns_limit_k_max 15
_diffrn_reflns_limit_k_min 0
_diffrn_reflns_limit_l_max 20
_diffrn_reflns_limit_l_min 0
_diffrn_reflns_number 9275
_diffrn_reflns_theta_full 28.28
_diffrn_reflns_theta_max 28.28
_diffrn_reflns_theta_min 2.21
_diffrn_source 'fine-focus sealed tube'
_diffrn_source_type 'Siemens KFFMO2K-90'
_exptl_absorpt_coefficient_mu 0.093
_exptl_absorpt_correction_T_max 0.9937
_exptl_absorpt_correction_T_min 0.9810
_exptl_absorpt_correction_type multi-scan
_exptl_crystal_colour 'clear orange'
_exptl_crystal_density_diffrn 1.323
_exptl_crystal_density_meas 0
_exptl_crystal_density_method 'not measured'
_exptl_crystal_description plate
_exptl_crystal_F_000 680
_exptl_crystal_size_max 0.21
_exptl_crystal_size_mid 0.16
_exptl_crystal_size_min 0.07
_refine_diff_density_max 0.281
_refine_diff_density_min -0.165
_refine_diff_density_rms 0.044
_refine_ls_abs_structure_details 'Flack H D (1983), Acta Cryst. A39, 876-881'
_refine_ls_abs_structure_Flack -0.7(8)
_refine_ls_extinction_method none
_refine_ls_goodness_of_fit_ref 1.070
_refine_ls_hydrogen_treatment mixed
_refine_ls_matrix_type full
_refine_ls_number_parameters 220
_refine_ls_number_reflns 2286
_refine_ls_number_restraints 0
_refine_ls_restrained_S_all 1.070
_refine_ls_R_factor_all 0.0432
_refine_ls_R_factor_gt 0.0352
_refine_ls_shift/su_max 0.000
_refine_ls_shift/su_mean 0.000
_refine_ls_structure_factor_coef Fsqd
_refine_ls_weighting_details 'calc w=1/[\s^2^(Fo^2^)+(0.0594P)^2^+0.0834P] where P=(Fo^2^+2Fc^2^)/3'
_refine_ls_weighting_scheme calc
_refine_ls_wR_factor_gt 0.0890
_refine_ls_wR_factor_ref 0.0928
_reflns_number_gt 1997
_reflns_number_total 2286
_reflns_threshold_expression >2sigma(I)
_cod_data_source_file jp0525078si20050512_100656.cif
_cod_data_source_block bcn30
_cod_database_code 1506401

loop_
_symmetry_equiv_pos_as_xyz
'x, y, z'
'-x+1/2, -y, z+1/2'
'-x, y+1/2, -z+1/2'
'x+1/2, -y+1/2, -z'

loop_
_atom_site_label
_atom_site_type_symbol
_atom_site_fract_x
_atom_site_fract_y
_atom_site_fract_z
_atom_site_U_iso_or_equiv
_atom_site_adp_type
_atom_site_occupancy
_atom_site_symmetry_multiplicity
_atom_site_calc_flag
_atom_site_refinement_flags
B1 B 0.8779(2) 0.53353(19) 0.17936(13) 0.0193(4) Uani 1 1 d .
F1 F 0.84600(13) 0.60166(10) 0.10808(7) 0.0263(3) Uani 1 1 d .
F2 F 1.02583(12) 0.50423(11) 0.17953(7) 0.0260(3) Uani 1 1 d .
N1 N 0.78324(17) 0.42161(14) 0.17882(9) 0.0178(3) Uani 1 1 d .
N2 N 0.83616(17) 0.59960(14) 0.26244(9) 0.0175(3) Uani 1 1 d .
C1 C 0.7990(2) 0.32877(17) 0.12652(11) 0.0197(4) Uani 1 1 d .
H1 H 0.8715 0.3216 0.0831 0.024 Uiso 1 1 calc R
C2 C 0.6931(2) 0.24451(17) 0.14545(12) 0.0218(4) Uani 1 1 d .
H2 H 0.6815 0.1709 0.1182 0.026 Uiso 1 1 calc R
C3 C 0.6084(2) 0.28904(17) 0.21165(12) 0.0203(4) Uani 1 1 d .
H3 H 0.5275 0.2514 0.2383 0.024 Uiso 1 1 calc R
C4 C 0.6641(2) 0.40029(16) 0.23227(10) 0.0175(4) Uani 1 1 d .
C5 C 0.6236(2) 0.48060(16) 0.29635(11) 0.0175(4) Uani 1 1 d .
C6 C 0.7111(2) 0.57901(16) 0.31161(10) 0.0166(4) Uani 1 1 d .
C7 C 0.6992(2) 0.67084(16) 0.37179(11) 0.0190(4) Uani 1 1 d .
H7 H 0.6237 0.6802 0.4133 0.023 Uiso 1 1 calc R
C8 C 0.8174(2) 0.74461(18) 0.35939(12) 0.0223(4) Uani 1 1 d .
H8 H 0.8395 0.8131 0.3912 0.027 Uiso 1 1 calc R
C9 C 0.8983(2) 0.69857(18) 0.29077(12) 0.0209(4) Uani 1 1 d .
H9 H 0.9846 0.7325 0.2676 0.025 Uiso 1 1 calc R
C10 C 0.4876(2) 0.46119(17) 0.34541(11) 0.0180(4) Uani 1 1 d .
C11 C 0.3553(2) 0.43874(16) 0.30317(11) 0.0195(4) Uani 1 1 d .
H11 H 0.3538 0.4333 0.2423 0.023 Uiso 1 1 calc R
C12 C 0.2262(2) 0.42437(17) 0.34900(11) 0.0196(4) Uani 1 1 d .
H12 H 0.1377 0.4101 0.3186 0.023 Uiso 1 1 calc R
C13 C 0.2227(2) 0.43037(16) 0.43881(11) 0.0172(4) Uani 1 1 d .
C14 C 0.3557(2) 0.45075(15) 0.48069(11) 0.0185(4) Uani 1 1 d .
H14 H 0.3573 0.4539 0.5417 0.022 Uiso 1 1 calc R
C15 C 0.4857(2) 0.46661(16) 0.43579(11) 0.0182(4) Uani 1 1 d .
H15 H 0.5741 0.4812 0.4663 0.022 Uiso 1 1 calc R
C16 C 0.07986(19) 0.42082(16) 0.48984(11) 0.0190(4) Uani 1 1 d .
C17 C -0.0452(2) 0.3685(2) 0.43671(13) 0.0288(5) Uani 1 1 d .
H17A H -0.0654 0.4189 0.3873 0.043 Uiso 1 1 calc R
H17B H -0.1334 0.3623 0.4724 0.043 Uiso 1 1 calc R
H17C H -0.0169 0.2907 0.4165 0.043 Uiso 1 1 calc R
C18 C 0.1003(2) 0.3436(2) 0.56964(14) 0.0317(5) Uani 1 1 d .
H18A H 0.1368 0.2667 0.5521 0.048 Uiso 1 1 calc R
H18B H 0.0061 0.3345 0.5991 0.048 Uiso 1 1 calc R
H18C H 0.1710 0.3802 0.6086 0.048 Uiso 1 1 calc R
C19 C 0.0349(3) 0.54403(19) 0.51820(14) 0.0316(5) Uani 1 1 d .
H19A H 0.1115 0.5772 0.5550 0.047 Uiso 1 1 calc R
H19B H -0.0574 0.5400 0.5503 0.047 Uiso 1 1 calc R
H19C H 0.0218 0.5936 0.4675 0.047 Uiso 1 1 calc R

loop_
_atom_site_aniso_label
_atom_site_aniso_U_11
_atom_site_aniso_U_22
_atom_site_aniso_U_33
_atom_site_aniso_U_23
_atom_site_aniso_U_13
_atom_site_aniso_U_12
B1 0.0196(10) 0.0191(10) 0.0192(9) 0.0001(8) 0.0023(8) -0.0018(8)
F1 0.0341(7) 0.0251(6) 0.0197(5) 0.0038(5) 0.0008(5) -0.0008(5)
F2 0.0187(5) 0.0309(7) 0.0286(5) -0.0027(5) 0.0031(5) -0.0003(5)
N1 0.0183(7) 0.0172(8) 0.0181(6) -0.0009(6) 0.0007(6) 0.0022(7)
N2 0.0172(8) 0.0156(8) 0.0198(7) 0.0006(6) -0.0002(6) -0.0002(7)
C1 0.0213(9) 0.0192(10) 0.0187(8) -0.0026(7) 0.0003(7) 0.0035(8)
C2 0.0245(10) 0.0162(10) 0.0248(9) -0.0026(7) -0.0033(8) 0.0013(8)
C3 0.0230(9) 0.0160(9) 0.0219(8) 0.0011(7) -0.0016(8) -0.0001(8)
C4 0.0182(9) 0.0175(9) 0.0168(7) 0.0020(7) -0.0006(7) -0.0010(8)
C5 0.0177(8) 0.0168(9) 0.0179(8) 0.0027(7) -0.0013(7) 0.0020(7)
C6 0.0151(8) 0.0173(9) 0.0173(7) 0.0016(7) -0.0002(7) 0.0005(7)
C7 0.0200(9) 0.0173(10) 0.0196(8) -0.0007(7) -0.0017(7) 0.0019(8)
C8 0.0233(9) 0.0182(10) 0.0254(9) -0.0021(8) -0.0029(8) -0.0009(8)
C9 0.0191(9) 0.0196(10) 0.0241(9) 0.0021(7) -0.0024(8) -0.0043(8)
C10 0.0187(9) 0.0146(9) 0.0206(8) -0.0013(7) 0.0010(7) 0.0004(8)
C11 0.0213(9) 0.0203(10) 0.0167(8) -0.0001(7) 0.0000(7) -0.0019(8)
C12 0.0182(9) 0.0191(10) 0.0214(8) -0.0005(7) -0.0011(7) -0.0019(8)
C13 0.0194(8) 0.0103(9) 0.0219(8) 0.0009(7) 0.0020(7) -0.0002(7)
C14 0.0224(9) 0.0161(9) 0.0170(8) 0.0015(7) -0.0007(7) 0.0008(8)
C15 0.0193(9) 0.0162(9) 0.0191(8) 0.0007(7) -0.0029(7) -0.0010(7)
C16 0.0179(8) 0.0172(9) 0.0218(8) 0.0031(8) 0.0025(7) 0.0003(7)
C17 0.0204(9) 0.0344(12) 0.0317(10) -0.0030(9) 0.0035(9) -0.0045(9)
C18 0.0252(10) 0.0370(13) 0.0329(10) 0.0149(10) 0.0045(9) -0.0017(9)
C19 0.0294(10) 0.0236(11) 0.0419(12) -0.0063(9) 0.0113(10) 0.0005(9)

loop_
_atom_type_symbol
_atom_type_description
_atom_type_scat_dispersion_real
_atom_type_scat_dispersion_imag
_atom_type_scat_source
C C 0.0033 0.0016 'International Tables Vol C Tables 4.2.6.8 and 6.1.1.4'
H H 0.0000 0.0000 'International Tables Vol C Tables 4.2.6.8 and 6.1.1.4'
B B 0.0013 0.0007 'International Tables Vol C Tables 4.2.6.8 and 6.1.1.4'
N N 0.0061 0.0033 'International Tables Vol C Tables 4.2.6.8 and 6.1.1.4'
F F 0.0171 0.0103 'International Tables Vol C Tables 4.2.6.8 and 6.1.1.4'

loop_
_geom_angle_atom_site_label_1
_geom_angle_atom_site_label_2
_geom_angle_atom_site_label_3
_geom_angle
F1 B1 F2 109.91(16)
F1 B1 N1 110.21(15)
F2 B1 N1 109.98(16)
F1 B1 N2 110.00(16)
F2 B1 N2 110.81(16)
N1 B1 N2 105.86(15)
C1 N1 C4 107.83(15)
C1 N1 B1 126.78(16)
C4 N1 B1 125.38(15)
C9 N2 C6 107.94(15)
C9 N2 B1 125.78(16)
C6 N2 B1 125.30(15)
N1 C1 C2 110.16(17)
N1 C1 H1 124.9
C2 C1 H1 124.9
C3 C2 C1 106.74(17)
C3 C2 H2 126.6
C1 C2 H2 126.6
C2 C3 C4 107.54(18)
C2 C3 H3 126.2
C4 C3 H3 126.2
N1 C4 C5 121.00(16)
N1 C4 C3 107.72(16)
C5 C4 C3 131.18(18)
C6 C5 C4 119.77(16)
C6 C5 C10 120.86(16)
C4 C5 C10 119.36(17)
N2 C6 C5 120.61(16)
N2 C6 C7 107.51(16)
C5 C6 C7 131.88(17)
C8 C7 C6 107.61(17)
C8 C7 H7 126.2
C6 C7 H7 126.2
C7 C8 C9 106.65(17)
C7 C8 H8 126.7
C9 C8 H8 126.7
N2 C9 C8 110.27(17)
N2 C9 H9 124.9
C8 C9 H9 124.9
C11 C10 C15 117.87(17)
C11 C10 C5 120.70(15)
C15 C10 C5 121.42(17)
C12 C11 C10 120.84(16)
C12 C11 H11 119.6
C10 C11 H11 119.6
C11 C12 C13 121.84(18)
C11 C12 H12 119.1
C13 C12 H12 119.1
C14 C13 C12 117.02(17)
C14 C13 C16 120.61(15)
C12 C13 C16 122.31(17)
C15 C14 C13 121.91(15)
C15 C14 H14 119.0
C13 C14 H14 119.0
C14 C15 C10 120.50(17)
C14 C15 H15 119.8
C10 C15 H15 119.8
C13 C16 C17 112.46(15)
C13 C16 C19 108.14(16)
C17 C16 C19 108.44(17)
C13 C16 C18 110.95(15)
C17 C16 C18 107.54(16)
C19 C16 C18 109.25(17)
C16 C17 H17A 109.5
C16 C17 H17B 109.5
H17A C17 H17B 109.5
C16 C17 H17C 109.5
H17A C17 H17C 109.5
H17B C17 H17C 109.5
C16 C18 H18A 109.5
C16 C18 H18B 109.5
H18A C18 H18B 109.5
C16 C18 H18C 109.5
H18A C18 H18C 109.5
H18B C18 H18C 109.5
C16 C19 H19A 109.5
C16 C19 H19B 109.5
H19A C19 H19B 109.5
C16 C19 H19C 109.5
H19A C19 H19C 109.5
H19B C19 H19C 109.5

loop_
_geom_bond_atom_site_label_1
_geom_bond_atom_site_label_2
_geom_bond_distance
B1 F1 1.388(2)
B1 F2 1.391(2)
B1 N1 1.546(3)
B1 N2 1.546(3)
N1 C1 1.347(2)
N1 C4 1.391(2)
N2 C9 1.342(2)
N2 C6 1.394(2)
C1 C2 1.397(3)
C1 H1 0.9500
C2 C3 1.386(3)
C2 H2 0.9500
C3 C4 1.410(3)
C3 H3 0.9500
C4 C5 1.407(3)
C5 C6 1.402(3)
C5 C10 1.474(3)
C6 C7 1.413(2)
C7 C8 1.384(3)
C7 H7 0.9500
C8 C9 1.401(3)
C8 H8 0.9500
C9 H9 0.9500
C10 C11 1.399(3)
C10 C15 1.409(2)
C11 C12 1.386(3)
C11 H11 0.9500
C12 C13 1.400(2)
C12 H12 0.9500
C13 C14 1.397(3)
C13 C16 1.530(2)
C14 C15 1.388(3)
C14 H14 0.9500
C15 H15 0.9500
C16 C17 1.532(3)
C16 C19 1.535(3)
C16 C18 1.537(3)
C17 H17A 0.9800
C17 H17B 0.9800
C17 H17C 0.9800
C18 H18A 0.9800
C18 H18B 0.9800
C18 H18C 0.9800
C19 H19A 0.9800
C19 H19B 0.9800
C19 H19C 0.9800
